data_8100201
loop_
_publ_author_name
'Van Meervelt, Luc'

_publ_section_title
;
Crystal structure of 2'-O-(4-methoxy-tetrahydropyran-4-yl)-uridine 
trihydrate, C~15~H~22~N~2~O~8~ &#x00B7; 3H~2~O
;
_journal_issue 4
_journal_name_full 'Zeitschrift f\"ur Kristallographie - New Crystal Structures'
_journal_page_first 437
_journal_page_last 438
_journal_volume 219
_journal_year 2004
_chemical_absolute_configuration rm
_chemical_formula_moiety 'C15H22N2O8 &#x00B7; 3H2O'
_chemical_formula_sum 'C15 H28 N2 O11'
_chemical_formula_weight 412.39
_space_group_IT_number 19
_space_group_name_Hall 'P 2ac 2ab'
_space_group_name_H-M_alt 'P 21 21 21'
_symmetry_cell_setting orthorhombic
_symmetry_space_group_name_Hall 'P 2ac 2ab'
_symmetry_space_group_name_H-M 'P 21 21 21'
_cell_angle_alpha 90.00
_cell_angle_beta 90.00
_cell_angle_gamma 90.00
_cell_formula_units_Z 4
_cell_length_a 7.097(4)
_cell_length_b 9.490(6)
_cell_length_c 28.687(6)
_cell_measurement_temperature 289(2)
_cell_volume 1932.1(17)
_diffrn_ambient_temperature 289(2)
_exptl_crystal_density_diffrn 1.418
_cod_database_code 8100201

loop_
_symmetry_equiv_pos_as_xyz
'x, y, z'
'-x+1/2, -y, z+1/2'
'-x, y+1/2, -z+1/2'
'x+1/2, -y+1/2, -z'

loop_
_atom_site_label
_atom_site_type_symbol
_atom_site_fract_x
_atom_site_fract_y
_atom_site_fract_z
_atom_site_U_iso_or_equiv
_atom_site_adp_type
_atom_site_occupancy
_atom_site_symmetry_multiplicity
_atom_site_Wyckoff_symbol
_atom_site_calc_flag
_atom_site_refinement_flags
_atom_site_disorder_assembly
_atom_site_disorder_group
C1' C 0.6063(6) 0.4050(3) 0.14879(15) 0.0273(9) Uani 1 4 a d U . .
H1'A H 0.4698 0.3932 0.1521 0.033 Uiso 1 4 a calc R . .
C2' C 0.7031(6) 0.2603(4) 0.15104(14) 0.0253(8) Uani 1 4 a d U . .
H2'A H 0.8269 0.2655 0.1361 0.030 Uiso 1 4 a calc R . .
C3' C 0.7274(6) 0.2377(4) 0.20310(15) 0.0286(9) Uani 1 4 a d U . .
H3'A H 0.8393 0.1805 0.2096 0.034 Uiso 1 4 a calc R . .
C4' C 0.7521(7) 0.3897(4) 0.22177(17) 0.0337(10) Uani 1 4 a d U . .
H4'A H 0.6781 0.4003 0.2504 0.040 Uiso 1 4 a calc R . .
C5' C 0.9520(8) 0.4326(5) 0.23140(19) 0.0466(13) Uani 1 4 a d U . .
H5'A H 0.9534 0.5293 0.2423 0.056 Uiso 1 4 a calc R . .
H5'B H 1.0023 0.3738 0.2561 0.056 Uiso 1 4 a calc R . .
O2' O 0.5884(4) 0.1624(3) 0.12711(10) 0.0275(7) Uani 1 4 a d U . .
O3' O 0.5634(5) 0.1735(4) 0.22141(12) 0.0433(8) Uani 1 4 a d U . .
H3'B H 0.5754 0.1628 0.2496 0.052 Uiso 1 4 a calc R . .
O4' O 0.6764(5) 0.4818(3) 0.18661(12) 0.0384(8) Uani 1 4 a d U . .
O5' O 1.0696(5) 0.4213(3) 0.19189(14) 0.0489(9) Uani 1 4 a d U . .
H5'C H 1.1445 0.3565 0.1957 0.059 Uiso 1 4 a calc R . .
N1 N 0.6469(5) 0.4823(3) 0.10629(13) 0.0271(7) Uani 1 4 a d U . .
C2 C 0.4989(6) 0.5268(4) 0.07791(17) 0.0297(9) Uani 1 4 a d U . .
N3 N 0.5510(5) 0.6058(3) 0.04030(13) 0.0314(8) Uani 1 4 a d U . .
H3A H 0.4633 0.6273 0.0209 0.038 Uiso 1 4 a calc R . .
C4 C 0.7284(6) 0.6545(4) 0.03023(15) 0.0306(9) Uani 1 4 a d U . .
C5 C 0.8751(6) 0.6038(4) 0.05973(17) 0.0345(10) Uani 1 4 a d U . .
H5A H 1.0004 0.6253 0.0534 0.041 Uiso 1 4 a calc R . .
C6 C 0.8298(6) 0.5241(4) 0.09693(16) 0.0329(10) Uani 1 4 a d U . .
H6A H 0.9252 0.4962 0.1171 0.039 Uiso 1 4 a calc R . .
O2 O 0.3350(4) 0.4963(3) 0.08594(13) 0.0419(8) Uani 1 4 a d U . .
O4 O 0.7489(5) 0.7358(4) -0.00261(13) 0.0421(8) Uani 1 4 a d U . .
O1" O 0.5504(6) -0.2098(3) 0.13085(13) 0.0440(9) Uani 1 4 a d U . .
C2" C 0.4206(7) -0.1143(5) 0.10873(18) 0.0409(11) Uani 1 4 a d U . .
H2"A H 0.3585 -0.0578 0.1324 0.049 Uiso 1 4 a calc R . .
H2"B H 0.3248 -0.1680 0.0924 0.049 Uiso 1 4 a calc R . .
C3" C 0.5192(6) -0.0188(4) 0.07479(17) 0.0356(10) Uani 1 4 a d U . .
H3"A H 0.4290 0.0478 0.0621 0.043 Uiso 1 4 a calc R . .
H3"B H 0.5684 -0.0745 0.0492 0.043 Uiso 1 4 a calc R . .
C4" C 0.6791(6) 0.0613(4) 0.09750(14) 0.0277(9) Uani 1 4 a d U . .
C5" C 0.8052(7) -0.0375(5) 0.12500(18) 0.0403(11) Uani 1 4 a d U . .
H5"A H 0.8918 0.0174 0.1438 0.048 Uiso 1 4 a calc R . .
H5"B H 0.8789 -0.0942 0.1036 0.048 Uiso 1 4 a calc R . .
C6" C 0.6906(8) -0.1341(5) 0.15655(17) 0.0437(12) Uani 1 4 a d U . .
H6"A H 0.7743 -0.2006 0.1717 0.052 Uiso 1 4 a calc R . .
H6"B H 0.6299 -0.0784 0.1806 0.052 Uiso 1 4 a calc R . .
O7" O 0.7972(5) 0.1311(3) 0.06533(11) 0.0402(8) Uani 1 4 a d U . .
C8" C 0.7043(10) 0.2037(6) 0.02858(18) 0.0536(14) Uani 1 4 a d U . .
H8"A H 0.7859 0.2757 0.0165 0.064 Uiso 1 4 a calc R . .
H8"B H 0.5909 0.2461 0.0403 0.064 Uiso 1 4 a calc R . .
H8"C H 0.6734 0.1384 0.0042 0.064 Uiso 1 4 a calc R . .
O11 O 1.2832(6) 0.6647(4) 0.19296(12) 0.0513(10) Uani 1 4 a d DU . .
H111 H 1.356(8) 0.694(7) 0.1683(16) 0.062 Uiso 1 4 a d D . .
H112 H 1.208(8) 0.609(6) 0.1749(19) 0.062 Uiso 1 4 a d D . .
O12 O 0.2079(6) 0.1610(5) 0.18279(16) 0.0535(10) Uani 1 4 a d DU . .
H121 H 0.333(4) 0.173(7) 0.189(2) 0.064 Uiso 1 4 a d D . .
H122 H 0.208(10) 0.150(7) 0.1511(10) 0.064 Uiso 1 4 a d D . .
O13 O 0.1700(6) 0.2154(5) 0.08709(17) 0.0587(11) Uani 1 4 a d DU . .
H131 H 0.042(4) 0.209(7) 0.083(2) 0.070 Uiso 1 4 a d D . .
H132 H 0.240(9) 0.286(5) 0.075(2) 0.070 Uiso 1 4 a d D . .

loop_
_atom_site_aniso_label
_atom_site_aniso_U_11
_atom_site_aniso_U_22
_atom_site_aniso_U_33
_atom_site_aniso_U_23
_atom_site_aniso_U_13
_atom_site_aniso_U_12
C1' 0.035(2) 0.0083(16) 0.038(2) 0.0051(15) -0.0007(18) 0.0021(15)
C2' 0.0315(19) 0.0102(15) 0.034(2) 0.0017(14) -0.0046(17) -0.0009(16)
C3' 0.033(2) 0.0165(17) 0.036(2) 0.0042(16) -0.0002(17) -0.0004(17)
C4' 0.049(3) 0.0176(17) 0.034(2) -0.0017(17) -0.0021(19) 0.0010(19)
C5' 0.052(3) 0.033(2) 0.055(3) -0.011(2) -0.010(2) -0.008(2)
O2' 0.0325(14) 0.0144(12) 0.0357(16) -0.0011(11) -0.0028(12) -0.0018(12)
O3' 0.0515(19) 0.0358(17) 0.0427(18) 0.0103(16) -0.0034(16) -0.0127(17)
O4' 0.059(2) 0.0152(12) 0.0409(18) -0.0040(12) -0.0084(15) 0.0055(16)
O5' 0.0449(19) 0.0292(16) 0.072(3) -0.0050(17) -0.0003(19) -0.0036(16)
N1 0.0313(16) 0.0136(14) 0.0365(19) 0.0063(14) 0.0013(15) 0.0010(14)
C2 0.032(2) 0.0134(16) 0.043(3) 0.0012(18) -0.0016(18) 0.0006(17)
N3 0.0331(18) 0.0215(16) 0.040(2) 0.0080(15) -0.0040(15) 0.0007(15)
C4 0.037(2) 0.0170(18) 0.037(2) 0.0020(17) 0.0040(19) 0.0008(18)
C5 0.028(2) 0.025(2) 0.050(3) 0.0060(19) 0.0061(19) -0.0002(18)
C6 0.031(2) 0.0184(17) 0.049(3) 0.0061(18) -0.0055(18) 0.0046(18)
O2 0.0341(16) 0.0324(17) 0.059(2) 0.0199(16) -0.0030(15) -0.0049(15)
O4 0.0455(19) 0.0333(15) 0.0476(18) 0.0195(14) 0.0030(15) -0.0019(16)
O1" 0.061(2) 0.0163(13) 0.055(2) 0.0015(14) -0.0049(18) -0.0042(15)
C2" 0.043(2) 0.025(2) 0.054(3) -0.004(2) -0.001(2) -0.008(2)
C3" 0.043(2) 0.0189(18) 0.045(3) -0.0031(19) -0.008(2) 0.000(2)
C4" 0.036(2) 0.0158(17) 0.031(2) -0.0031(15) 0.0018(17) -0.0007(17)
C5" 0.041(2) 0.0242(19) 0.055(3) -0.004(2) -0.004(2) 0.006(2)
C6" 0.061(3) 0.023(2) 0.047(3) 0.003(2) -0.011(2) 0.000(2)
O7" 0.0407(17) 0.0352(17) 0.0446(19) 0.0000(14) 0.0074(15) -0.0044(16)
C8" 0.075(4) 0.048(3) 0.037(3) 0.013(2) 0.001(3) -0.010(3)
O11 0.075(3) 0.0365(18) 0.042(2) -0.0058(16) 0.0058(19) -0.011(2)
O12 0.0411(19) 0.049(2) 0.070(3) 0.011(2) 0.0049(19) 0.0053(19)
O13 0.044(2) 0.053(2) 0.079(3) 0.010(2) -0.008(2) -0.005(2)

loop_
_geom_bond_atom_site_label_1
_geom_bond_atom_site_label_2
_geom_bond_distance
_geom_bond_site_symmetry_2
_geom_bond_publ_flag
C1' O4' 1.399(5) . ?
C1' N1 1.452(5) . ?
C1' C2' 1.537(5) . ?
C1' H1'A 0.9800 . ?
C2' O2' 1.413(5) . ?
C2' C3' 1.519(6) . ?
C2' H2'A 0.9800 . ?
C3' O3' 1.415(6) . ?
C3' C4' 1.549(6) . ?
C3' H3'A 0.9800 . ?
C4' O4' 1.439(5) . ?
C4' C5' 1.502(7) . ?
C4' H4'A 0.9800 . ?
C5' O5' 1.411(7) . ?
C5' H5'A 0.9700 . ?
C5' H5'B 0.9700 . ?
O2' C4" 1.434(5) . ?
O3' H3'B 0.8200 . ?
O5' H5'C 0.8200 . ?
N1 C6 1.384(5) . ?
N1 C2 1.394(5) . ?
C2 O2 1.221(5) . ?
C2 N3 1.365(6) . ?
N3 C4 1.372(6) . ?
N3 H3A 0.8600 . ?
C4 O4 1.227(5) . ?
C4 C5 1.426(6) . ?
C5 C6 1.347(6) . ?
C5 H5A 0.9300 . ?
C6 H6A 0.9300 . ?
O1" C6" 1.431(6) . ?
O1" C2" 1.439(6) . ?
C2" C3" 1.503(7) . ?
C2" H2"A 0.9700 . ?
C2" H2"B 0.9700 . ?
C3" C4" 1.514(6) . ?
C3" H3"A 0.9700 . ?
C3" H3"B 0.9700 . ?
C4" O7" 1.412(5) . ?
C4" C5" 1.517(6) . ?
C5" C6" 1.524(7) . ?
C5" H5"A 0.9700 . ?
C5" H5"B 0.9700 . ?
C6" H6"A 0.9700 . ?
C6" H6"B 0.9700 . ?
O7" C8" 1.421(6) . ?
C8" H8"A 0.9600 . ?
C8" H8"B 0.9600 . ?
C8" H8"C 0.9600 . ?
O11 H111 0.92(3) . ?
O11 H112 0.91(3) . ?
O12 H121 0.91(3) . ?
O12 H122 0.92(3) . ?
O13 H131 0.92(3) . ?
O13 H132 0.91(3) . ?

loop_
_cod_related_entry_id
_cod_related_entry_database
_cod_related_entry_code
1 ChemSpider 21183732
